data_2215193
loop_
_publ_author_name
'Tsukada, Yuichiro'
'Hirao, Keita'
'Mizuguchi, Jin'

_publ_section_title <i>N</i>,<i>N</i>'-Bis[2-(4-pyridyl)ethyl]naphthalene-1,8:4,5-bis(dicarboximide)
_journal_coeditor_code KP2131
_journal_issue 9
_journal_name_full 'Acta Crystallographica Section E'
_journal_page_first o3872
_journal_page_last o3872
_journal_paper_doi 10.1107/S1600536807040767
_journal_volume 63
_journal_year 2007
_chemical_formula_iupac 'C28 H20 N4 O4'
_chemical_formula_moiety 'C28 H20 N4 O4'
_chemical_formula_sum 'C28 H20 N4 O4'
_chemical_formula_weight 476.48
_chemical_name_systematic
;
N,N'-Bis[2-(4-pyridyl)ethyl]naphthalene-1,8:4,5-bis(dicarboximide)
;
_space_group_IT_number 14
_symmetry_cell_setting monoclinic
_symmetry_space_group_name_Hall '-P 2yn'
_symmetry_space_group_name_H-M 'P 1 21/n 1'
_cell_angle_alpha 90.0000
_cell_angle_beta 105.811(10)
_cell_angle_gamma 90.0000
_cell_formula_units_Z 2
_cell_length_a 10.0900(16)
_cell_length_b 8.8239(15)
_cell_length_c 12.846(2)
_cell_measurement_reflns_used 8499
_cell_measurement_temperature 93.1
_cell_measurement_theta_max 68.2
_cell_measurement_theta_min 3.6
_cell_volume 1100.4(3)
_computing_cell_refinement 'PROCESS-AUTO (Rigaku, 1998)'
_computing_data_collection 'PROCESS-AUTO (Rigaku, 1998)'
_computing_data_reduction 'CrystalStructure (Rigaku/MSC, 2006)'
_computing_molecular_graphics 'ORTEPIII (Burnett & Johnson, 1996)'
_computing_publication_material 'CrystalStructure (Rigaku/MSC, 2006)'
_computing_structure_refinement 'SHELXL97 (Sheldrick, 1997)'
_computing_structure_solution 'SIR2004 (Burla <i>et al.</i>,  2003)'
_diffrn_detector_area_resol_mean 10.00
_diffrn_measured_fraction_theta_full 0.949
_diffrn_measured_fraction_theta_max 0.949
_diffrn_measurement_device_type 'Rigaku R-AXIS RAPID'
_diffrn_measurement_method \w
_diffrn_radiation_type 'Cu K\a'
_diffrn_radiation_wavelength 1.54187
_diffrn_reflns_av_R_equivalents 0.021
_diffrn_reflns_limit_h_max 12
_diffrn_reflns_limit_h_min -12
_diffrn_reflns_limit_k_max 9
_diffrn_reflns_limit_k_min -9
_diffrn_reflns_limit_l_max 14
_diffrn_reflns_limit_l_min -14
_diffrn_reflns_number 9001
_diffrn_reflns_theta_full 68.22
_diffrn_reflns_theta_max 68.22
_exptl_absorpt_coefficient_mu 0.807
_exptl_absorpt_correction_T_max 0.900
_exptl_absorpt_correction_T_min 0.881
_exptl_absorpt_correction_type multi-scan
_exptl_absorpt_process_details '(ABSCOR; Higashi, 1995)'
_exptl_crystal_colour 'light brown'
_exptl_crystal_density_diffrn 1.438
_exptl_crystal_density_method 'not measured'
_exptl_crystal_description platelet
_exptl_crystal_F_000 496.00
_exptl_crystal_size_max 0.50
_exptl_crystal_size_mid 0.14
_exptl_crystal_size_min 0.13
_refine_diff_density_max 0.20
_refine_diff_density_min -0.28
_refine_ls_extinction_method none
_refine_ls_goodness_of_fit_ref 0.936
_refine_ls_hydrogen_treatment constr
_refine_ls_number_parameters 164
_refine_ls_number_reflns 1909
_refine_ls_R_factor_gt 0.0367
_refine_ls_shift/su_max 0.0000
_refine_ls_structure_factor_coef Fsqd
_refine_ls_weighting_details 'w = 1/[\s^2^(Fo^2^)+(0.1P)^2^+0.2956P] where P=(Fo^2^+2Fc^2^)/3'
_refine_ls_weighting_scheme calc
_refine_ls_wR_factor_ref 0.1225
_reflns_number_gt 1751
_reflns_number_total 1909
_reflns_threshold_expression F^2^>2\s(F^2^)
_cod_data_source_file kp2131.cif
_cod_data_source_block I
_cod_original_cell_volume 1100.5(3)
_cod_original_sg_symbol_H-M 'P 21/n'
_cod_database_code 2215193
_cod_database_fobs_code 2215193

loop_
_symmetry_equiv_pos_site_id
_symmetry_equiv_pos_as_xyz
1 +X,+Y,+Z
2 1/2-X,1/2+Y,1/2-Z
3 -X,-Y,-Z
4 1/2+X,1/2-Y,1/2+Z

loop_
_atom_site_type_symbol
_atom_site_label
_atom_site_fract_x
_atom_site_fract_y
_atom_site_fract_z
_atom_site_U_iso_or_equiv
_atom_site_adp_type
_atom_site_calc_flag
_atom_site_refinement_flags
_atom_site_occupancy
O O1 0.63037(9) -0.03698(11) 0.08849(7) 0.0236(2) Uani d . 1.00
O O2 0.82986(10) 0.41491(11) 0.05932(8) 0.0277(2) Uani d . 1.00
N N1 0.72158(10) 0.18910(13) 0.05892(8) 0.0202(3) Uani d . 1.00
N N2 0.33163(12) 0.66405(15) 0.21169(9) 0.0314(3) Uani d . 1.00
C C1 0.72033(12) 0.03121(16) 0.06131(9) 0.0197(3) Uani d . 1.00
C C2 0.83357(12) -0.04762(16) 0.02935(9) 0.0192(3) Uani d . 1.00
C C3 0.83190(13) -0.20294(15) 0.01844(10) 0.0213(3) Uani d . 1.00
C C4 0.94482(12) 0.03810(16) 0.01277(9) 0.0184(3) Uani d . 1.00
C C5 0.94845(13) 0.19711(16) 0.02271(9) 0.0203(3) Uani d . 1.00
C C6 1.05903(13) 0.27826(16) 0.00833(10) 0.0222(3) Uani d . 1.00
C C7 0.83207(13) 0.27835(16) 0.04804(10) 0.0212(3) Uani d . 1.00
C C8 0.60316(13) 0.27091(16) 0.07764(10) 0.0221(3) Uani d . 1.00
C C9 0.62031(13) 0.30750(16) 0.19715(10) 0.0243(3) Uani d . 1.00
C C10 0.51955(13) 0.43001(15) 0.20583(9) 0.0204(3) Uani d . 1.00
C C11 0.39203(14) 0.39920(16) 0.22266(11) 0.0261(3) Uani d . 1.00
C C12 0.30364(14) 0.51844(18) 0.22457(11) 0.0304(3) Uani d . 1.00
C C13 0.45555(14) 0.69295(16) 0.19616(10) 0.0274(3) Uani d . 1.00
C C14 0.55050(13) 0.58128(16) 0.19223(10) 0.0240(3) Uani d . 1.00
H H3 0.7566 -0.2596 0.0291 0.026 Uiso c R 1.00
H H6 1.0615 0.3853 0.0165 0.027 Uiso c R 1.00
H H8a 0.5192 0.2088 0.0503 0.027 Uiso c R 1.00
H H8b 0.5900 0.3667 0.0359 0.027 Uiso c R 1.00
H H9a 0.6032 0.2154 0.2356 0.029 Uiso c R 1.00
H H9b 0.7156 0.3421 0.2312 0.029 Uiso c R 1.00
H H11 0.3659 0.2980 0.2327 0.031 Uiso c R 1.00
H H12 0.2167 0.4950 0.2359 0.037 Uiso c R 1.00
H H13 0.4793 0.7954 0.1874 0.033 Uiso c R 1.00
H H14 0.6364 0.6078 0.1803 0.029 Uiso c R 1.00

loop_
_atom_site_aniso_label
_atom_site_aniso_U_11
_atom_site_aniso_U_22
_atom_site_aniso_U_33
_atom_site_aniso_U_12
_atom_site_aniso_U_13
_atom_site_aniso_U_23
O1 0.0208(4) 0.0240(5) 0.0273(5) -0.0029(3) 0.0088(3) 0.0010(3)
O2 0.0318(5) 0.0175(6) 0.0382(5) 0.0008(3) 0.0170(4) -0.0012(3)
N1 0.0212(5) 0.0191(7) 0.0210(5) 0.0009(4) 0.0073(4) -0.0010(4)
N2 0.0288(6) 0.0363(8) 0.0291(6) 0.0069(5) 0.0079(4) -0.0041(5)
C1 0.0202(6) 0.0213(8) 0.0166(6) -0.0007(4) 0.0032(4) 0.0001(4)
C2 0.0219(6) 0.0184(7) 0.0174(6) -0.0002(4) 0.0053(4) 0.0012(4)
C3 0.0218(6) 0.0207(7) 0.0225(6) -0.0027(4) 0.0079(4) 0.0014(5)
C4 0.0227(6) 0.0172(7) 0.0156(6) -0.0009(4) 0.0055(4) 0.0010(4)
C5 0.0237(6) 0.0190(8) 0.0187(6) 0.0003(4) 0.0067(5) 0.0007(4)
C6 0.0267(6) 0.0158(7) 0.0249(6) -0.0011(4) 0.0086(5) -0.0002(5)
C7 0.0267(7) 0.0173(8) 0.0205(6) 0.0004(4) 0.0078(5) 0.0007(4)
C8 0.0212(6) 0.0217(7) 0.0240(6) 0.0021(4) 0.0071(4) -0.0008(5)
C9 0.0250(6) 0.0249(8) 0.0232(6) 0.0026(5) 0.0070(5) -0.0006(5)
C10 0.0220(6) 0.0245(7) 0.0149(5) 0.0011(4) 0.0055(4) -0.0025(4)
C11 0.0261(7) 0.0286(8) 0.0252(6) -0.0043(5) 0.0097(5) -0.0034(5)
C12 0.0222(6) 0.0407(9) 0.0300(7) -0.0016(5) 0.0096(5) -0.0053(6)
C13 0.0337(7) 0.0253(8) 0.0230(6) 0.0001(5) 0.0074(5) -0.0025(5)
C14 0.0226(6) 0.0298(8) 0.0204(6) -0.0024(5) 0.0070(5) -0.0026(5)

loop_
_atom_type_symbol
_atom_type_description
_atom_type_scat_dispersion_real
_atom_type_scat_dispersion_imag
_atom_type_scat_source
C C 0.018 0.009
;
International Tables for Crystallography
(1992, Vol. C, Tables 4.2.6.8 and 6.1.1.4)
;
H H 0.000 0.000
;
International Tables for Crystallography
(1992, Vol. C, Table 6.1.1.4)
;
O O 0.049 0.032
;
International Tables for Crystallography
(1992, Vol. C, Tables 4.2.6.8 and 6.1.1.4)
;
N N 0.031 0.018
;
International Tables for Crystallography
(1992, Vol. C, Tables 4.2.6.8 and 6.1.1.4)
;

loop_
_geom_angle_atom_site_label_1
_geom_angle_atom_site_label_2
_geom_angle_atom_site_label_3
_geom_angle_site_symmetry_1
_geom_angle_site_symmetry_3
_geom_angle
C1 N1 C7 . . 125.15(11)
C1 N1 C8 . . 118.32(10)
C7 N1 C8 . . 116.35(11)
C12 N2 C13 . . 115.97(12)
O1 C1 N1 . . 120.84(12)
O1 C1 C2 . . 122.48(12)
N1 C1 C2 . . 116.68(11)
C1 C2 C3 . . 120.28(12)
C1 C2 C4 . . 119.43(12)
C3 C2 C4 . . 120.27(12)
C2 C3 C6 . 3_755 120.43(12)
C2 C3 H3 . . 119.8
C6 C3 H3 3_755 . 119.8
C2 C4 C4 . 3_755 119.16(12)
C2 C4 C5 . . 121.35(12)
C4 C4 C5 3_755 . 119.48(12)
C4 C5 C6 . . 120.45(12)
C4 C5 C7 . . 119.87(12)
C6 C5 C7 . . 119.68(12)
C3 C6 C5 3_755 . 120.18(12)
C3 C6 H6 3_755 . 119.9
C5 C6 H6 . . 119.9
O2 C7 N1 . . 120.28(12)
O2 C7 C5 . . 123.10(12)
N1 C7 C5 . . 116.62(11)
N1 C8 C9 . . 113.10(9)
N1 C8 H8a . . 109.0
N1 C8 H8b . . 109.0
C9 C8 H8a . . 109.0
C9 C8 H8b . . 109.0
H8a C8 H8b . . 107.8
C8 C9 C10 . . 109.31(9)
C8 C9 H9a . . 109.8
C8 C9 H9b . . 109.8
C10 C9 H9a . . 109.8
C10 C9 H9b . . 109.8
H9a C9 H9b . . 108.3
C9 C10 C11 . . 122.88(12)
C9 C10 C14 . . 119.92(12)
C11 C10 C14 . . 117.14(12)
C10 C11 C12 . . 118.88(13)
C10 C11 H11 . . 120.6
C12 C11 H11 . . 120.6
N2 C12 C11 . . 124.77(14)
N2 C12 H12 . . 117.6
C11 C12 H12 . . 117.6
N2 C13 C14 . . 123.48(13)
N2 C13 H13 . . 118.3
C14 C13 H13 . . 118.3
C10 C14 C13 . . 119.76(12)
C10 C14 H14 . . 120.1
C13 C14 H14 . . 120.1

loop_
_geom_bond_atom_site_label_1
_geom_bond_atom_site_label_2
_geom_bond_site_symmetry_2
_geom_bond_distance
O1 C1 . 1.2168(16)
O2 C7 . 1.2146(17)
N1 C1 . 1.3937(18)
N1 C7 . 1.4027(17)
N2 C12 . 1.335(2)
N2 C13 . 1.3432(19)
C1 C2 . 1.4878(18)
C2 C3 . 1.3773(19)
C2 C4 . 1.4170(18)
C3 C6 3_755 1.406(2)
C3 H3 . 0.950
C4 C4 3_755 1.4138(18)
C4 C5 . 1.4085(19)
C5 C6 . 1.3799(19)
C5 C7 . 1.4856(19)
C6 H6 . 0.950
C8 H8a . 0.990
C8 H8b . 0.990
C9 C10 . 1.5088(19)
C9 H9a . 0.990
C9 H9b . 0.990
C10 C11 . 1.388(2)
C10 C14 . 1.3926(19)
C11 C12 . 1.384(2)
C11 H11 . 0.950
C12 H12 . 0.950
C13 C14 . 1.385(2)
C13 H13 . 0.950
C14 H14 . 0.950

loop_
_geom_contact_atom_site_label_1
_geom_contact_atom_site_label_2
_geom_contact_distance
_geom_contact_site_symmetry_2
O1 O1 3.0425(11) 3_655
O1 C1 3.5379(13) 3_655
O1 C8 3.4099(14) 3_655
O1 C9 3.4669(14) 2_645
O1 C13 3.4688(17) 1_545
O1 H8a 2.507 3_655
O1 H9b 2.637 2_645
O1 H13 2.680 1_545
O1 H14 3.344 1_545
O1 H14 3.490 2_645
O2 N2 3.4884(14) 3_665
O2 C3 3.4136(16) 1_565
O2 C6 3.1422(17) 3_765
O2 C12 3.5753(16) 3_665
O2 H3 2.965 1_565
O2 H6 2.417 3_765
O2 H13 3.463 2_645
N1 C13 3.4385(15) 3_665
N1 C14 3.5223(14) 2_645
N1 H13 3.263 3_665
N1 H14 3.343 2_645
N2 O2 3.4884(14) 3_665
N2 C5 3.5389(14) 2_655
N2 C7 3.3340(15) 3_665
N2 C11 3.339(2) 2_555
N2 C12 3.595(2) 2_555
N2 H8b 3.490 3_665
N2 H11 2.580 2_555
N2 H12 3.066 2_555
C1 O1 3.5379(13) 3_655
C1 C10 3.5150(14) 2_645
C1 C14 3.4024(15) 2_645
C1 H8a 3.239 3_655
C1 H9b 3.060 2_645
C1 H14 3.309 2_645
C2 C10 3.3257(15) 2_645
C2 H9a 3.585 2_645
C2 H9b 3.389 2_645
C3 O2 3.4136(16) 1_545
C3 C9 3.5537(18) 2_645
C3 H8a 3.410 3_655
C3 H9a 3.132 2_645
C3 H9b 3.401 2_645
C3 H11 3.404 3_655
C4 C11 3.5657(17) 2_645
C5 N2 3.5389(14) 2_645
C5 C13 3.4749(16) 2_645
C5 H11 3.589 4_554
C6 O2 3.1422(17) 3_765
C6 H6 3.191 3_765
C6 H12 3.492 1_655
C7 N2 3.3340(15) 3_665
C7 C13 3.4814(16) 2_645
C7 H6 3.337 3_765
C7 H13 3.416 2_645
C8 O1 3.4099(14) 3_655
C8 C13 3.4187(18) 3_665
C8 H3 3.515 3_655
C8 H13 3.329 3_665
C9 O1 3.4669(14) 2_655
C9 C3 3.5537(18) 2_655
C9 H3 3.447 2_655
C9 H14 3.083 2_645
C10 C1 3.5150(14) 2_655
C10 C2 3.3257(15) 2_655
C10 H8b 3.495 3_665
C11 N2 3.339(2) 2_545
C11 C4 3.5657(17) 2_655
C11 H3 3.403 3_655
C12 O2 3.5753(16) 3_665
C12 N2 3.595(2) 2_545
C12 H6 3.307 1_455
C12 H11 3.134 2_555
C13 O1 3.4688(17) 1_565
C13 N1 3.4385(15) 3_665
C13 C5 3.4749(16) 2_655
C13 C7 3.4814(16) 2_655
C13 C8 3.4187(18) 3_665
C13 H8a 3.358 3_665
C13 H8b 2.937 3_665
C13 H9b 3.453 2_655
C13 H12 3.423 2_555
C14 N1 3.5223(14) 2_655
C14 C1 3.4024(15) 2_655
C14 H8a 3.526 3_665
C14 H8b 2.923 3_665
C14 H9a 3.564 2_655
C14 H9b 3.251 2_655
H3 O2 2.965 1_545
H3 C8 3.515 3_655
H3 C9 3.447 2_645
H3 C11 3.403 3_655
H3 H8a 2.727 3_655
H3 H8b 3.497 3_655
H3 H9a 2.977 2_645
H3 H9b 3.146 2_645
H3 H11 3.269 3_655
H3 H14 2.810 1_545
H6 O2 2.417 3_765
H6 C6 3.191 3_765
H6 C7 3.337 3_765
H6 C12 3.307 1_655
H6 H6 2.352 3_765
H6 H12 2.987 1_655
H8a O1 2.507 3_655
H8a C1 3.239 3_655
H8a C3 3.410 3_655
H8a C13 3.358 3_665
H8a C14 3.526 3_665
H8a H3 2.727 3_655
H8a H13 3.057 3_665
H8a H14 3.365 3_665
H8b N2 3.490 3_665
H8b C10 3.495 3_665
H8b C13 2.937 3_665
H8b C14 2.923 3_665
H8b H3 3.497 3_655
H8b H8b 2.963 3_665
H8b H13 3.110 3_665
H8b H14 3.087 3_665
H9a C2 3.585 2_655
H9a C3 3.132 2_655
H9a C14 3.564 2_645
H9a H3 2.977 2_655
H9a H14 2.725 2_645
H9b O1 2.637 2_655
H9b C1 3.060 2_655
H9b C2 3.389 2_655
H9b C3 3.401 2_655
H9b C13 3.453 2_645
H9b C14 3.251 2_645
H9b H3 3.146 2_655
H9b H13 2.997 2_645
H9b H14 2.622 2_645
H11 N2 2.580 2_545
H11 C3 3.404 3_655
H11 C5 3.589 4_455
H11 C12 3.134 2_545
H11 H3 3.269 3_655
H11 H12 2.862 2_545
H12 N2 3.066 2_545
H12 C6 3.492 1_455
H12 C13 3.423 2_545
H12 H6 2.987 1_455
H12 H11 2.862 2_555
H12 H13 3.008 2_545
H13 O1 2.680 1_565
H13 O2 3.463 2_655
H13 N1 3.263 3_665
H13 C7 3.416 2_655
H13 C8 3.329 3_665
H13 H8a 3.057 3_665
H13 H8b 3.110 3_665
H13 H9b 2.997 2_655
H13 H12 3.008 2_555
H14 O1 3.344 1_565
H14 O1 3.490 2_655
H14 N1 3.343 2_655
H14 C1 3.309 2_655
H14 C9 3.083 2_655
H14 H3 2.810 1_565
H14 H8a 3.365 3_665
H14 H8b 3.087 3_665
H14 H9a 2.725 2_655
H14 H9b 2.622 2_655

loop_
_geom_torsion_atom_site_label_1
_geom_torsion_atom_site_label_2
_geom_torsion_atom_site_label_3
_geom_torsion_atom_site_label_4
_geom_torsion_site_symmetry_1
_geom_torsion_site_symmetry_3
_geom_torsion_site_symmetry_4
_geom_torsion
C1 N1 C7 O2 . . . -171.45(10)
C1 N1 C7 C5 . . . 8.47(16)
C7 N1 C1 O1 . . . 167.88(10)
C7 N1 C1 C2 . . . -12.06(15)
C1 N1 C8 C9 . . . 90.12(12)
C8 N1 C1 O1 . . . -7.03(15)
C8 N1 C1 C2 . . . 173.03(9)
C7 N1 C8 C9 . . . -85.24(13)
C8 N1 C7 O2 . . . 3.55(16)
C8 N1 C7 C5 . . . -176.52(9)
C12 N2 C13 C14 . . . 0.61(17)
C13 N2 C12 C11 . . . -0.15(19)
O1 C1 C2 C3 . . . 6.97(16)
O1 C1 C2 C4 . . . -171.52(10)
N1 C1 C2 C3 . . . -173.10(9)
N1 C1 C2 C4 . . . 8.41(14)
C1 C2 C3 C6 . . 3_755 -177.93(10)
C1 C2 C4 C5 . . . -1.96(15)
C1 C2 C4 C4 . . 3_755 177.15(9)
C3 C2 C4 C5 . . . 179.55(10)
C3 C2 C4 C4 . . 3_755 -1.34(15)
C4 C2 C3 C6 . . 3_755 0.54(16)
C2 C3 C6 C5 . 3_755 3_755 0.74(17)
C2 C4 C4 C5 . 3_755 3_755 0.88(15)
C2 C4 C5 C6 . . . 178.72(10)
C2 C4 C5 C7 . . . -1.74(15)
C4 C4 C5 C6 3_755 . . -0.38(15)
C4 C4 C5 C7 3_755 . . 179.16(9)
C5 C4 C4 C2 . 3_755 3_755 -0.88(15)
C4 C5 C6 C3 . . 3_755 1.20(16)
C4 C5 C7 O2 . . . 178.82(11)
C4 C5 C7 N1 . . . -1.10(15)
C6 C5 C7 O2 . . . -1.63(17)
C6 C5 C7 N1 . . . 178.44(10)
C7 C5 C6 C3 . . 3_755 -178.35(10)
N1 C8 C9 C10 . . . 162.48(11)
C8 C9 C10 C11 . . . 95.71(14)
C8 C9 C10 C14 . . . -81.51(13)
C9 C10 C11 C12 . . . -177.04(11)
C9 C10 C14 C13 . . . 177.55(10)
C11 C10 C14 C13 . . . 0.17(16)
C14 C10 C11 C12 . . . 0.25(17)
C10 C11 C12 N2 . . . -0.3(2)
N2 C13 C14 C10 . . . -0.64(18)
